data_1538655
loop_
_publ_author_name
'Kawada, I.'
'Nakano-Onoda, M.'
'Ishii, M.'
'Saeki, M.'
'Nakahira, M.'

_publ_section_title
;
 Crystal structures of V3 S4 and V5 S8
;
_journal_name_full 'Journal of Solid State Chemistry'
_journal_page_first 246
_journal_page_last 252
_journal_volume 15
_journal_year 1975
_chemical_formula_sum 'S4 V2.72'
_chemical_name_systematic 'V3 S4'
_space_group_IT_number 12
_symmetry_space_group_name_Hall '-C 2y'
_symmetry_space_group_name_H-M 'C 1 2/m 1'
_cell_angle_alpha 90
_cell_angle_beta 115.85
_cell_angle_gamma 90
_cell_formula_units_Z 2
_cell_length_a 12.569
_cell_length_b 3.267
_cell_length_c 5.831
_cell_volume 215.479
_citation_journal_id_ASTM JSSCBI
_cod_data_source_file Kawada_JSSCBI_1975_1809.cif
_cod_data_source_block S4V2.72
_cod_original_cell_volume 215.4794
_cod_database_code 1538655

loop_
_symmetry_equiv_pos_as_xyz
x,y,z
-x,y,-z
-x,-y,-z
x,-y,z
x+1/2,y+1/2,z
-x+1/2,y+1/2,-z
-x+1/2,-y+1/2,-z
x+1/2,-y+1/2,z

loop_
_atom_site_label
_atom_site_type_symbol
_atom_site_fract_x
_atom_site_fract_y
_atom_site_fract_z
_atom_site_occupancy
_atom_site_U_iso_or_equiv
S2 S 0.88754 0 0.55113 1 0.0
V2 V 0.25638 0 0.39751 1 0.0
S1 S 0.63711 0 0.97573 1 0.0
V1 V 0 0 0 0.72 0.0
